data_2310928
loop_
_publ_author_name
'Pedersen, B.'
'Gronvold, F.'

_publ_section_title
;
 The Crystal Structures of alpha-V3 S and beta-V3 S
;
_journal_name_full 'Acta Crystallographica (1,1948-23,1967)'
_journal_page_first 1022
_journal_page_last 1027
_journal_volume 12
_journal_year 1959
_chemical_formula_sum 'S V3'
_chemical_name_systematic 'V3 S'
_space_group_IT_number 121
_symmetry_space_group_name_Hall 'I -4 2'
_symmetry_space_group_name_H-M 'I -4 2 m'
_cell_angle_alpha 90
_cell_angle_beta 90
_cell_angle_gamma 90
_cell_formula_units_Z 8
_cell_length_a 9.47
_cell_length_b 9.47
_cell_length_c 4.589
_cell_volume 411.546
_citation_journal_id_ASTM ACCRA9
_cod_data_source_file Pedersen_ACCRA9_1959_1385.cif
_cod_data_source_block S1V3
_cod_original_cell_volume 411.5457
_cod_original_formula_sum 'S1 V3'
_cod_database_code 2310928

loop_
_symmetry_equiv_pos_as_xyz
x,y,z
y,-x,-z
-x,-y,z
-y,x,-z
x,-y,-z
-y,-x,z
-x,y,-z
y,x,z
x+1/2,y+1/2,z+1/2
y+1/2,-x+1/2,-z+1/2
-x+1/2,-y+1/2,z+1/2
-y+1/2,x+1/2,-z+1/2
x+1/2,-y+1/2,-z+1/2
-y+1/2,-x+1/2,z+1/2
-x+1/2,y+1/2,-z+1/2
y+1/2,x+1/2,z+1/2

loop_
_atom_site_label
_atom_site_type_symbol
_atom_site_fract_x
_atom_site_fract_y
_atom_site_fract_z
_atom_site_occupancy
_atom_site_U_iso_or_equiv
V1 V 0.0932 0.0932 0.75 1 0.0
V2 V 0.2 0.2 0.25 1 0.0
V3 V 0.355 0 0 1 0.0
S1 S-2 0.2851 0 0.5 1 0.0
